data_2218261
loop_
_publ_author_name
'Lo, Kong Mun'
'Ng, Seik Weng'

_publ_section_title
;
 Cyclopentyldiphenyl(4-thiosemicarbazonopentanoato-\k<i>O</i>)tin(IV)
;
_journal_coeditor_code TK2255
_journal_issue 5
_journal_name_full 'Acta Crystallographica Section E'
_journal_page_first m722
_journal_page_last m723
_journal_paper_doi 10.1107/S1600536808011112
_journal_volume 64
_journal_year 2008
_chemical_formula_iupac '[Sn (C5 H9) (C6 H5)2 (C6 H10 N3 O2 S)]'
_chemical_formula_moiety 'C23 H29 N3 O2 S Sn'
_chemical_formula_sum 'C23 H29 N3 O2 S Sn'
_chemical_formula_weight 530.24
_chemical_name_systematic
;
Cyclopentyldiphenyl(4-thiosemicarbazonopentanoato-\kO)tin(IV)
;
_space_group_IT_number 2
_symmetry_cell_setting triclinic
_symmetry_space_group_name_Hall '-P 1'
_symmetry_space_group_name_H-M 'P -1'
_atom_sites_solution_hydrogens geom
_atom_sites_solution_primary direct
_atom_sites_solution_secondary difmap
_audit_creation_method SHELXL-97
_cell_angle_alpha 86.9010(10)
_cell_angle_beta 83.3700(10)
_cell_angle_gamma 63.6670(10)
_cell_formula_units_Z 2
_cell_length_a 9.57800(10)
_cell_length_b 10.23750(10)
_cell_length_c 13.42050(10)
_cell_measurement_reflns_used 9905
_cell_measurement_temperature 100(2)
_cell_measurement_theta_max 28.3
_cell_measurement_theta_min 2.4
_cell_volume 1171.50(2)
_computing_cell_refinement 'SAINT (Bruker, 2007)'
_computing_data_collection 'APEX2 (Bruker, 2007)'
_computing_data_reduction 'SAINT (Bruker, 2007)'
_computing_molecular_graphics 'X-SEED (Barbour, 2001)'
_computing_publication_material 'publCIF (Westrip, 2008)'
_computing_structure_refinement 'SHELXL97 (Sheldrick, 2008)'
_computing_structure_solution 'SHELXS97 (Sheldrick, 2008)'
_diffrn_ambient_temperature 100(2)
_diffrn_measured_fraction_theta_full 0.991
_diffrn_measured_fraction_theta_max 0.991
_diffrn_measurement_device_type 'Bruker SMART APEXII'
_diffrn_measurement_method \w
_diffrn_radiation_monochromator graphite
_diffrn_radiation_source 'fine-focus sealed tube'
_diffrn_radiation_type MoK\a
_diffrn_radiation_wavelength 0.71073
_diffrn_reflns_av_R_equivalents 0.014
_diffrn_reflns_av_sigmaI/netI 0.015
_diffrn_reflns_limit_h_max 12
_diffrn_reflns_limit_h_min -9
_diffrn_reflns_limit_k_max 13
_diffrn_reflns_limit_k_min -13
_diffrn_reflns_limit_l_max 17
_diffrn_reflns_limit_l_min -17
_diffrn_reflns_number 15020
_diffrn_reflns_theta_full 27.5
_diffrn_reflns_theta_max 27.5
_diffrn_reflns_theta_min 1.5
_diffrn_standards_decay_% 0
_diffrn_standards_interval_count 0
_diffrn_standards_interval_time 0
_diffrn_standards_number 0
_exptl_absorpt_coefficient_mu 1.203
_exptl_absorpt_correction_T_max 0.889
_exptl_absorpt_correction_T_min 0.779
_exptl_absorpt_correction_type multi-scan
_exptl_absorpt_process_details '(SADABS; Sheldrick, 1996)'
_exptl_crystal_colour Colorless
_exptl_crystal_density_diffrn 1.503
_exptl_crystal_density_method 'not measured'
_exptl_crystal_description 'Irregular block'
_exptl_crystal_F_000 540
_exptl_crystal_size_max 0.30
_exptl_crystal_size_mid 0.15
_exptl_crystal_size_min 0.10
_refine_diff_density_max 1.99
_refine_diff_density_min -0.91
_refine_ls_extinction_method none
_refine_ls_goodness_of_fit_ref 1.03
_refine_ls_hydrogen_treatment constr
_refine_ls_matrix_type full
_refine_ls_number_parameters 272
_refine_ls_number_reflns 5350
_refine_ls_number_restraints 0
_refine_ls_restrained_S_all 1.03
_refine_ls_R_factor_all 0.029
_refine_ls_R_factor_gt 0.028
_refine_ls_shift/su_max_lt 0.001
_refine_ls_shift/su_mean 0.001
_refine_ls_structure_factor_coef Fsqd
_refine_ls_weighting_details 'calc w=1/[\s^2^(Fo^2^)+(0.0431P)^2^+2.3757P] where P=(Fo^2^+2Fc^2^)/3'
_refine_ls_weighting_scheme calc
_refine_ls_wR_factor_gt 0.074
_refine_ls_wR_factor_ref 0.078
_reflns_number_gt 5186
_reflns_number_total 5350
_reflns_threshold_expression I>2\s(I)
_cod_data_source_file tk2255.cif
_cod_data_source_block I
_cod_depositor_comments
;
The following automatic conversions were performed:
'_symmetry_cell_setting' value 'Triclinic' changed to 'triclinic'
according to '/home/saulius/struct/CIF-dictionaries/cif_core.dic'
dictionary named 'cif_core.dic' version 2.4.1 from 2010-06-29.

Automatic conversion script
Id: cif_fix_enum 1527 2010-12-29 10:47:43Z saulius 

The following automatic conversions were performed:

'_symmetry_cell_setting' value 'Triclinic' changed to 'triclinic'
according to /home/saulius/struct/CIF-dictionaries/cif_core.dic
dictionary named 'cif_core.dic' version 2.4.1 from 2010-06-29.

Automatic conversion script
Id: cif_fix_values 1715 2011-07-08 13:25:40Z adriana 
;
_cod_database_code 2218261
_cod_database_fobs_code 2218261

loop_
_symmetry_equiv_pos_as_xyz
'x, y, z'
'-x, -y, -z'

loop_
_atom_site_type_symbol
_atom_site_label
_atom_site_fract_x
_atom_site_fract_y
_atom_site_fract_z
_atom_site_U_iso_or_equiv
_atom_site_adp_type
_atom_site_calc_flag
_atom_site_refinement_flags
_atom_site_occupancy
Sn Sn1 0.400900(17) 0.628156(16) 0.232609(11) 0.01648(6) Uani d . 1
S S1 0.24404(7) 0.05406(6) 0.56139(5) 0.02291(13) Uani d . 1
O O1 0.4075(2) 0.63541(19) 0.38521(13) 0.0191(3) Uani d . 1
O O2 0.1648(2) 0.66366(19) 0.38475(13) 0.0188(3) Uani d . 1
N N1 0.1747(2) 0.4584(2) 0.57946(15) 0.0161(4) Uani d . 1
N N2 0.1483(2) 0.3354(2) 0.58783(15) 0.0160(4) Uani d . 1
H H2N 0.0552 0.3410 0.6087 0.019 Uiso calc R 1
N N3 0.4100(2) 0.2066(2) 0.54086(17) 0.0215(4) Uani d . 1
H H3N1 0.4187 0.2883 0.5433 0.026 Uiso calc R 1
H H3N2 0.4933 0.1248 0.5240 0.026 Uiso calc R 1
C C1 0.2123(3) 0.8151(3) 0.1783(2) 0.0269(5) Uani d . 1
H H1 0.1189 0.7944 0.1863 0.032 Uiso calc R 1
C C2 0.2415(5) 0.8439(5) 0.0673(3) 0.0712(16) Uani d . 1
H H2A 0.1932 0.8001 0.0267 0.085 Uiso calc R 1
H H2B 0.3553 0.8010 0.0460 0.085 Uiso calc R 1
C C3 0.1675(4) 1.0097(4) 0.0531(2) 0.0359(7) Uani d . 1
H H3A 0.2491 1.0442 0.0376 0.043 Uiso calc R 1
H H3B 0.0987 1.0397 -0.0019 0.043 Uiso calc R 1
C C4 0.0732(5) 1.0696(4) 0.1530(3) 0.0495(9) Uani d . 1
H H4A -0.0343 1.0788 0.1542 0.059 Uiso calc R 1
H H4B 0.0672 1.1663 0.1663 0.059 Uiso calc R 1
C C5 0.1651(4) 0.9556(3) 0.2307(3) 0.0398(7) Uani d . 1
H H5A 0.2577 0.9674 0.2456 0.048 Uiso calc R 1
H H5B 0.0978 0.9625 0.2940 0.048 Uiso calc R 1
C C6 0.4168(3) 0.4221(3) 0.19650(18) 0.0199(5) Uani d . 1
C C7 0.4926(3) 0.2975(3) 0.2541(2) 0.0245(5) Uani d . 1
H H7 0.5361 0.3044 0.3126 0.029 Uiso calc R 1
C C8 0.5049(3) 0.1635(3) 0.2263(2) 0.0285(6) Uani d . 1
H H8 0.5560 0.0794 0.2661 0.034 Uiso calc R 1
C C9 0.4429(3) 0.1523(3) 0.1411(2) 0.0271(5) Uani d . 1
H H9 0.4516 0.0607 0.1223 0.032 Uiso calc R 1
C C10 0.3684(3) 0.2743(3) 0.08321(19) 0.0238(5) Uani d . 1
H H10 0.3244 0.2668 0.0251 0.029 Uiso calc R 1
C C11 0.3575(3) 0.4079(3) 0.10956(19) 0.0225(5) Uani d . 1
H H11 0.3093 0.4906 0.0680 0.027 Uiso calc R 1
C C12 0.6217(3) 0.6303(3) 0.19063(17) 0.0176(4) Uani d . 1
C C13 0.7494(3) 0.5069(3) 0.14887(18) 0.0201(5) Uani d . 1
H H13 0.7382 0.4206 0.1403 0.024 Uiso calc R 1
C C14 0.8925(3) 0.5089(3) 0.11974(19) 0.0236(5) Uani d . 1
H H14 0.9784 0.4245 0.0913 0.028 Uiso calc R 1
C C15 0.9095(3) 0.6343(3) 0.13229(19) 0.0243(5) Uani d . 1
H H15 1.0070 0.6359 0.1118 0.029 Uiso calc R 1
C C16 0.7847(3) 0.7577(3) 0.17470(19) 0.0231(5) Uani d . 1
H H16 0.7970 0.8432 0.1841 0.028 Uiso calc R 1
C C17 0.6419(3) 0.7553(3) 0.20323(18) 0.0198(5) Uani d . 1
H H17 0.5565 0.8400 0.2318 0.024 Uiso calc R 1
C C18 0.2692(3) 0.6595(2) 0.43182(18) 0.0163(4) Uani d . 1
C C19 0.2537(3) 0.6844(3) 0.54288(18) 0.0184(4) Uani d . 1
H H19A 0.2739 0.7692 0.5536 0.022 Uiso calc R 1
H H19B 0.3354 0.5982 0.5733 0.022 Uiso calc R 1
C C20 0.0950(3) 0.7117(3) 0.59732(18) 0.0194(5) Uani d . 1
H H20A 0.0866 0.7515 0.6645 0.023 Uiso calc R 1
H H20B 0.0126 0.7872 0.5600 0.023 Uiso calc R 1
C C21 0.0628(3) 0.5805(2) 0.61014(17) 0.0162(4) Uani d . 1
C C22 -0.0961(3) 0.6051(3) 0.65817(19) 0.0211(5) Uani d . 1
H H22A -0.1493 0.7023 0.6884 0.032 Uiso calc R 1
H H22B -0.0851 0.5313 0.7103 0.032 Uiso calc R 1
H H22C -0.1579 0.5979 0.6073 0.032 Uiso calc R 1
C C23 0.2715(3) 0.2065(2) 0.56254(17) 0.0170(4) Uani d . 1

loop_
_atom_site_aniso_label
_atom_site_aniso_U_11
_atom_site_aniso_U_22
_atom_site_aniso_U_33
_atom_site_aniso_U_12
_atom_site_aniso_U_13
_atom_site_aniso_U_23
Sn1 0.01453(9) 0.01349(9) 0.02213(10) -0.00650(6) -0.00357(6) 0.00085(6)
S1 0.0168(3) 0.0119(3) 0.0404(4) -0.0064(2) -0.0043(2) 0.0007(2)
O1 0.0150(8) 0.0209(8) 0.0235(8) -0.0098(7) -0.0020(6) -0.0008(6)
O2 0.0167(8) 0.0197(8) 0.0223(8) -0.0099(7) -0.0036(6) 0.0004(6)
N1 0.0180(9) 0.0135(9) 0.0185(9) -0.0081(8) -0.0033(7) -0.0001(7)
N2 0.0139(9) 0.0128(9) 0.0219(9) -0.0065(7) -0.0021(7) 0.0007(7)
N3 0.0148(9) 0.0140(9) 0.0349(11) -0.0058(8) 0.0000(8) -0.0047(8)
C1 0.0213(12) 0.0260(13) 0.0251(12) -0.0028(10) -0.0042(10) 0.0019(10)
C2 0.046(2) 0.068(3) 0.040(2) 0.023(2) 0.0084(16) 0.0231(19)
C3 0.0378(16) 0.0442(18) 0.0334(15) -0.0241(14) -0.0144(12) 0.0166(13)
C4 0.049(2) 0.0292(16) 0.064(2) -0.0123(15) -0.0080(18) 0.0046(15)
C5 0.0435(18) 0.0289(15) 0.0423(17) -0.0111(14) -0.0067(14) 0.0004(13)
C6 0.0214(11) 0.0190(11) 0.0228(11) -0.0120(10) -0.0032(9) 0.0000(9)
C7 0.0274(13) 0.0209(12) 0.0287(13) -0.0120(10) -0.0120(10) 0.0026(10)
C8 0.0327(14) 0.0183(12) 0.0366(14) -0.0120(11) -0.0105(11) 0.0048(10)
C9 0.0285(14) 0.0221(12) 0.0323(14) -0.0124(11) -0.0035(11) -0.0021(10)
C10 0.0257(13) 0.0257(13) 0.0224(12) -0.0133(11) -0.0020(10) -0.0032(9)
C11 0.0236(12) 0.0205(12) 0.0230(12) -0.0091(10) -0.0052(9) 0.0021(9)
C12 0.0163(11) 0.0177(11) 0.0186(10) -0.0072(9) -0.0035(8) 0.0027(8)
C13 0.0215(12) 0.0169(11) 0.0209(11) -0.0075(9) -0.0030(9) 0.0021(9)
C14 0.0188(12) 0.0238(12) 0.0227(12) -0.0050(10) -0.0008(9) 0.0009(9)
C15 0.0200(12) 0.0322(14) 0.0232(12) -0.0144(11) -0.0020(9) 0.0040(10)
C16 0.0265(13) 0.0260(12) 0.0233(12) -0.0171(11) -0.0041(10) 0.0015(9)
C17 0.0194(11) 0.0185(11) 0.0211(11) -0.0079(9) -0.0026(9) -0.0003(9)
C18 0.0165(11) 0.0098(9) 0.0234(11) -0.0063(8) -0.0023(8) -0.0002(8)
C19 0.0206(11) 0.0142(10) 0.0228(11) -0.0095(9) -0.0038(9) -0.0014(8)
C20 0.0202(11) 0.0143(10) 0.0226(11) -0.0064(9) -0.0013(9) -0.0029(8)
C21 0.0163(11) 0.0157(10) 0.0162(10) -0.0063(9) -0.0033(8) -0.0009(8)
C22 0.0172(11) 0.0209(11) 0.0234(11) -0.0070(9) -0.0006(9) -0.0032(9)
C23 0.0173(11) 0.0139(10) 0.0203(11) -0.0068(9) -0.0050(8) 0.0006(8)

loop_
_atom_type_symbol
_atom_type_description
_atom_type_scat_dispersion_real
_atom_type_scat_dispersion_imag
_atom_type_scat_source
C C 0.0033 0.0016 'International Tables Vol C Tables 4.2.6.8 and 6.1.1.4'
H H 0.0000 0.0000 'International Tables Vol C Tables 4.2.6.8 and 6.1.1.4'
N N 0.0061 0.0033 'International Tables Vol C Tables 4.2.6.8 and 6.1.1.4'
O O 0.0106 0.0060 'International Tables Vol C Tables 4.2.6.8 and 6.1.1.4'
S S 0.1246 0.1234 'International Tables Vol C Tables 4.2.6.8 and 6.1.1.4'
Sn Sn -0.6537 1.4246 'International Tables Vol C Tables 4.2.6.8 and 6.1.1.4'

loop_
_geom_angle_atom_site_label_1
_geom_angle_atom_site_label_2
_geom_angle_atom_site_label_3
_geom_angle
_geom_angle_publ_flag
O1 Sn1 C1 112.70(10) yes
O1 Sn1 C6 108.60(10) yes
O1 Sn1 C12 95.90(10) yes
C1 Sn1 C6 116.50(10) yes
C1 Sn1 C12 112.10(10) yes
C6 Sn1 C12 109.20(10) yes
Sn1 O1 C18 109.30(10) yes
C21 N1 N2 118.3(2) ?
C23 N2 N1 117.11(19) ?
C23 N2 H2N 121.4 ?
N1 N2 H2N 121.4 ?
C23 N3 H3N1 120.0 ?
C23 N3 H3N2 120.0 ?
H3N1 N3 H3N2 120.0 ?
C5 C1 C2 106.2(3) ?
C5 C1 Sn1 116.7(2) ?
C2 C1 Sn1 113.0(2) ?
C5 C1 H1 106.8 ?
C2 C1 H1 106.8 ?
Sn1 C1 H1 106.8 ?
C1 C2 C3 106.9(3) ?
C1 C2 H2A 110.3 ?
C3 C2 H2A 110.3 ?
C1 C2 H2B 110.3 ?
C3 C2 H2B 110.3 ?
H2A C2 H2B 108.6 ?
C4 C3 C2 104.5(3) ?
C4 C3 H3A 110.9 ?
C2 C3 H3A 110.9 ?
C4 C3 H3B 110.9 ?
C2 C3 H3B 110.9 ?
H3A C3 H3B 108.9 ?
C3 C4 C5 104.1(3) ?
C3 C4 H4A 110.9 ?
C5 C4 H4A 110.9 ?
C3 C4 H4B 110.9 ?
C5 C4 H4B 110.9 ?
H4A C4 H4B 109.0 ?
C1 C5 C4 102.4(3) ?
C1 C5 H5A 111.3 ?
C4 C5 H5A 111.3 ?
C1 C5 H5B 111.3 ?
C4 C5 H5B 111.3 ?
H5A C5 H5B 109.2 ?
C11 C6 C7 118.4(2) ?
C11 C6 Sn1 119.38(18) ?
C7 C6 Sn1 122.09(18) ?
C8 C7 C6 120.4(2) ?
C8 C7 H7 119.8 ?
C6 C7 H7 119.8 ?
C9 C8 C7 120.2(3) ?
C9 C8 H8 119.9 ?
C7 C8 H8 119.9 ?
C8 C9 C10 120.0(2) ?
C8 C9 H9 120.0 ?
C10 C9 H9 120.0 ?
C9 C10 C11 120.2(2) ?
C9 C10 H10 119.9 ?
C11 C10 H10 119.9 ?
C10 C11 C6 120.7(2) ?
C10 C11 H11 119.7 ?
C6 C11 H11 119.7 ?
C13 C12 C17 118.4(2) ?
C13 C12 Sn1 120.71(18) ?
C17 C12 Sn1 120.94(18) ?
C14 C13 C12 120.8(2) ?
C14 C13 H13 119.6 ?
C12 C13 H13 119.6 ?
C15 C14 C13 119.9(2) ?
C15 C14 H14 120.1 ?
C13 C14 H14 120.1 ?
C14 C15 C16 120.4(2) ?
C14 C15 H15 119.8 ?
C16 C15 H15 119.8 ?
C17 C16 C15 119.5(2) ?
C17 C16 H16 120.2 ?
C15 C16 H16 120.2 ?
C16 C17 C12 121.1(2) ?
C16 C17 H17 119.5 ?
C12 C17 H17 119.5 ?
O2 C18 O1 120.5(2) ?
O2 C18 C19 125.2(2) ?
O1 C18 C19 114.2(2) ?
C18 C19 C20 114.6(2) ?
C18 C19 H19A 108.6 ?
C20 C19 H19A 108.6 ?
C18 C19 H19B 108.6 ?
C20 C19 H19B 108.6 ?
H19A C19 H19B 107.6 ?
C21 C20 C19 115.40(19) ?
C21 C20 H20A 108.4 ?
C19 C20 H20A 108.4 ?
C21 C20 H20B 108.4 ?
C19 C20 H20B 108.4 ?
H20A C20 H20B 107.5 ?
N1 C21 C22 126.5(2) ?
N1 C21 C20 116.6(2) ?
C22 C21 C20 116.8(2) ?
C21 C22 H22A 109.5 ?
C21 C22 H22B 109.5 ?
H22A C22 H22B 109.5 ?
C21 C22 H22C 109.5 ?
H22A C22 H22C 109.5 ?
H22B C22 H22C 109.5 ?
N3 C23 N2 117.2(2) ?
N3 C23 S1 123.29(18) ?
N2 C23 S1 119.54(18) ?

loop_
_geom_bond_atom_site_label_1
_geom_bond_atom_site_label_2
_geom_bond_distance
_geom_bond_publ_flag
Sn1 O1 2.063(2) yes
Sn1 C1 2.131(3) yes
Sn1 C6 2.125(2) yes
Sn1 C12 2.134(2) yes
S1 C23 1.695(2) ?
O1 C18 1.320(3) ?
O2 C18 1.227(3) ?
N1 C21 1.283(3) ?
N1 N2 1.387(3) ?
N2 C23 1.350(3) ?
N2 H2N 0.8800 ?
N3 C23 1.325(3) ?
N3 H3N1 0.8800 ?
N3 H3N2 0.8800 ?
C1 C5 1.492(4) ?
C1 C2 1.522(4) ?
C1 H1 1.0000 ?
C2 C3 1.532(5) ?
C2 H2A 0.9900 ?
C2 H2B 0.9900 ?
C3 C4 1.519(5) ?
C3 H3A 0.9900 ?
C3 H3B 0.9900 ?
C4 C5 1.547(5) ?
C4 H4A 0.9900 ?
C4 H4B 0.9900 ?
C5 H5A 0.9900 ?
C5 H5B 0.9900 ?
C6 C11 1.396(3) ?
C6 C7 1.398(3) ?
C7 C8 1.393(4) ?
C7 H7 0.9500 ?
C8 C9 1.379(4) ?
C8 H8 0.9500 ?
C9 C10 1.380(4) ?
C9 H9 0.9500 ?
C10 C11 1.387(4) ?
C10 H10 0.9500 ?
C11 H11 0.9500 ?
C12 C13 1.398(3) ?
C12 C17 1.399(3) ?
C13 C14 1.391(4) ?
C13 H13 0.9500 ?
C14 C15 1.384(4) ?
C14 H14 0.9500 ?
C15 C16 1.389(4) ?
C15 H15 0.9500 ?
C16 C17 1.388(4) ?
C16 H16 0.9500 ?
C17 H17 0.9500 ?
C18 C19 1.505(3) ?
C19 C20 1.520(3) ?
C19 H19A 0.9900 ?
C19 H19B 0.9900 ?
C20 C21 1.503(3) ?
C20 H20A 0.9900 ?
C20 H20B 0.9900 ?
C21 C22 1.499(3) ?
C22 H22A 0.9800 ?
C22 H22B 0.9800 ?
C22 H22C 0.9800 ?

loop_
_geom_hbond_atom_site_label_D
_geom_hbond_atom_site_label_H
_geom_hbond_atom_site_label_A
_geom_hbond_site_symmetry_A
_geom_hbond_distance_DH
_geom_hbond_distance_HA
_geom_hbond_distance_DA
_geom_hbond_angle_DHA
_geom_hbond_publ_flag
N2 H2<i>n</i> O2 2_566 0.88 2.12 2.975(3) 163 yes
N3 H3<i>n</i>1 O1 2_666 0.88 2.43 3.121(3) 136 yes
N3 H3<i>n</i>2 S1 2_656 0.88 2.54 3.389(2) 161 yes

loop_
_geom_torsion_atom_site_label_1
_geom_torsion_atom_site_label_2
_geom_torsion_atom_site_label_3
_geom_torsion_atom_site_label_4
_geom_torsion
C6 Sn1 O1 C18 -77.70(16)
C1 Sn1 O1 C18 52.80(17)
C12 Sn1 O1 C18 169.72(15)
C21 N1 N2 C23 -174.8(2)
O1 Sn1 C1 C5 32.7(3)
C6 Sn1 C1 C5 159.1(2)
C12 Sn1 C1 C5 -74.2(2)
O1 Sn1 C1 C2 156.3(3)
C6 Sn1 C1 C2 -77.3(3)
C12 Sn1 C1 C2 49.4(3)
C5 C1 C2 C3 -15.5(4)
Sn1 C1 C2 C3 -144.7(3)
C1 C2 C3 C4 -9.9(5)
C2 C3 C4 C5 30.7(4)
C2 C1 C5 C4 34.0(4)
Sn1 C1 C5 C4 161.0(2)
C3 C4 C5 C1 -40.3(4)
O1 Sn1 C6 C11 155.98(19)
C1 Sn1 C6 C11 27.6(2)
C12 Sn1 C6 C11 -100.6(2)
O1 Sn1 C6 C7 -27.7(2)
C1 Sn1 C6 C7 -156.1(2)
C12 Sn1 C6 C7 75.7(2)
C11 C6 C7 C8 -1.6(4)
Sn1 C6 C7 C8 -178.0(2)
C6 C7 C8 C9 0.4(4)
C7 C8 C9 C10 -0.1(4)
C8 C9 C10 C11 1.0(4)
C9 C10 C11 C6 -2.2(4)
C7 C6 C11 C10 2.5(4)
Sn1 C6 C11 C10 179.0(2)
O1 Sn1 C12 C13 110.54(19)
C6 Sn1 C12 C13 -1.5(2)
C1 Sn1 C12 C13 -132.09(19)
O1 Sn1 C12 C17 -70.09(19)
C6 Sn1 C12 C17 177.87(18)
C1 Sn1 C12 C17 47.3(2)
C17 C12 C13 C14 -0.6(4)
Sn1 C12 C13 C14 178.79(18)
C12 C13 C14 C15 0.2(4)
C13 C14 C15 C16 0.6(4)
C14 C15 C16 C17 -0.9(4)
C15 C16 C17 C12 0.4(4)
C13 C12 C17 C16 0.3(4)
Sn1 C12 C17 C16 -179.07(18)
Sn1 O1 C18 O2 5.1(3)
Sn1 O1 C18 C19 -173.25(14)
O2 C18 C19 C20 2.0(3)
O1 C18 C19 C20 -179.78(19)
C18 C19 C20 C21 72.7(3)
N2 N1 C21 C22 2.0(3)
N2 N1 C21 C20 -178.51(19)
C19 C20 C21 N1 3.9(3)
C19 C20 C21 C22 -176.6(2)
N1 N2 C23 N3 6.1(3)
N1 N2 C23 S1 -174.76(16)

loop_
_cod_related_entry_id
_cod_related_entry_database
_cod_related_entry_code
1 ChemSpider 24739958
